data_7214617
loop_
_publ_author_name
'Centore, Roberto'
'Fusco, Sandra'
'Jazbinsek, Mojca'
'Capobianco, Amedeo'
'Peluso, Andrea'

_publ_section_title
;
 Polar crystals in imines of 4-hydroxybenzohydrazide: a comparison between
 racemic and enantiomorphic crystals
;
_journal_issue 17
_journal_name_full CrystEngComm
_journal_page_first 3318
_journal_paper_doi 10.1039/c3ce00005b
_journal_volume 15
_journal_year 2013
_chemical_absolute_configuration syn
_chemical_enantioexcess_crystal 1.0
_chemical_formula_moiety 'C13 H16 N2 O2'
_chemical_formula_sum 'C13 H16 N2 O2'
_chemical_formula_weight 232.28
_chemical_melting_point 464
_chemical_name_common 'R-N'-3-methylcyclopentylidene-4-hydroxy benzohydrazide'
_chemical_name_systematic
;
<i>R</i>-N'-3-methylcyclopentylidene-4-hydroxy
benzohydrazide
;
_chemical_optical_rotation '[\a]^20^~D~ = +25.7 (c = 0.47, EtOH)'
_space_group_IT_number 4
_symmetry_cell_setting monoclinic
_symmetry_space_group_name_Hall 'P 2yb'
_symmetry_space_group_name_H-M 'P 1 21 1'
_atom_sites_solution_hydrogens geom
_atom_sites_solution_primary direct
_atom_sites_solution_secondary difmap
_audit_creation_method SHELXL-97
_cell_angle_alpha 90.00
_cell_angle_beta 93.77(3)
_cell_angle_gamma 90.00
_cell_formula_units_Z 4
_cell_length_a 5.159(3)
_cell_length_b 18.175(6)
_cell_length_c 12.684(4)
_cell_measurement_reflns_used 42
_cell_measurement_temperature 173(2)
_cell_measurement_theta_max 11.110
_cell_measurement_theta_min 2.751
_cell_volume 1186.7(9)
_computing_cell_refinement
;
Dirax/lsq (Duisenberg et al., 2000)
;
_computing_data_collection 'Collect (Nonius BV, 1997-2000)'
_computing_data_reduction
;
EvalCCD (Duisenberg & Schreurs 1990-2000)
;
_computing_molecular_graphics
;
Ortep-3 for Windows (Farrugia, 1997) and Mercury (Macrae et al, 2008)
;
_computing_structure_refinement 'SHELXL-97 (Sheldrick, 1997)'
_computing_structure_solution 'SIR97 (Altomare at al, 1999)'
_diffrn_ambient_temperature 173(2)
_diffrn_detector 'CCD plate'
_diffrn_detector_area_resol_mean 9
_diffrn_detector_type
;
Bruker-Nonius 95mm CCD camera on \k-goniostat
;
_diffrn_measured_fraction_theta_full 0.965
_diffrn_measured_fraction_theta_max 0.965
_diffrn_measurement_device 'four-circle diffractometer'
_diffrn_measurement_device_type 'Bruker-Nonius KappaCCD'
_diffrn_measurement_method
;
CCD rotation images, thick slices
;
_diffrn_radiation_monochromator graphite
_diffrn_radiation_probe x-ray
_diffrn_radiation_source 'normal-focus sealed tube'
_diffrn_radiation_type MoK\a
_diffrn_radiation_wavelength 0.71073
_diffrn_reflns_av_R_equivalents 0.0659
_diffrn_reflns_av_sigmaI/netI 0.1023
_diffrn_reflns_limit_h_max 5
_diffrn_reflns_limit_h_min -6
_diffrn_reflns_limit_k_max 21
_diffrn_reflns_limit_k_min -18
_diffrn_reflns_limit_l_max 15
_diffrn_reflns_limit_l_min -13
_diffrn_reflns_number 6489
_diffrn_reflns_theta_full 25.05
_diffrn_reflns_theta_max 25.05
_diffrn_reflns_theta_min 3.22
_exptl_absorpt_coefficient_mu 0.089
_exptl_absorpt_correction_T_max 0.9956
_exptl_absorpt_correction_T_min 0.9569
_exptl_absorpt_correction_type multi-scan
_exptl_absorpt_process_details
;
SADABS (Bruker, 2000)
;
_exptl_crystal_colour colourless
_exptl_crystal_density_diffrn 1.300
_exptl_crystal_density_method 'not measured'
_exptl_crystal_description 'elongated plate'
_exptl_crystal_F_000 496
_exptl_crystal_size_max 0.50
_exptl_crystal_size_mid 0.10
_exptl_crystal_size_min 0.05
_refine_diff_density_max 0.198
_refine_diff_density_min -0.196
_refine_diff_density_rms 0.047
_refine_ls_extinction_coef 0.018(3)
_refine_ls_extinction_expression Fc^*^=kFc[1+0.001xFc^2^\l^3^/sin(2\q)]^-1/4^
_refine_ls_extinction_method SHELXL
_refine_ls_goodness_of_fit_ref 1.033
_refine_ls_hydrogen_treatment mixed
_refine_ls_matrix_type full
_refine_ls_number_parameters 418
_refine_ls_number_reflns 3426
_refine_ls_number_restraints 245
_refine_ls_restrained_S_all 1.041
_refine_ls_R_factor_all 0.1255
_refine_ls_R_factor_gt 0.0695
_refine_ls_shift/su_max 0.000
_refine_ls_shift/su_mean 0.000
_refine_ls_structure_factor_coef Fsqd
_refine_ls_weighting_details 'calc w=1/[\s^2^(Fo^2^)+(0.0478P)^2^+0.7944P] where P=(Fo^2^+2Fc^2^)/3'
_refine_ls_weighting_scheme calc
_refine_ls_wR_factor_gt 0.1523
_refine_ls_wR_factor_ref 0.1791
_reflns_number_gt 2099
_reflns_number_total 3426
_reflns_threshold_expression I>2sigma(I)
_cod_data_source_file c3ce00005b.txt
_cod_data_source_block 2lt
_cod_database_code 7214617

loop_
_symmetry_equiv_pos_as_xyz
'x, y, z'
'-x, y+1/2, -z'

loop_
_atom_site_label
_atom_site_type_symbol
_atom_site_fract_x
_atom_site_fract_y
_atom_site_fract_z
_atom_site_U_iso_or_equiv
_atom_site_adp_type
_atom_site_occupancy
_atom_site_symmetry_multiplicity
_atom_site_calc_flag
_atom_site_refinement_flags
_atom_site_disorder_assembly
_atom_site_disorder_group
C1A C 0.2817(14) 0.8503(5) 0.6774(6) 0.055(2) Uani 1 1 d D . .
C2A C 0.0740(14) 0.8557(5) 0.7400(6) 0.059(2) Uani 1 1 d D . .
H2A H -0.0288 0.8990 0.7391 0.070 Uiso 1 1 calc R . .
C3A C 0.0180(13) 0.7978(4) 0.8034(7) 0.057(2) Uani 1 1 d D . .
H3A H -0.1240 0.8013 0.8472 0.069 Uiso 1 1 calc R . .
C4A C 0.1645(12) 0.7345(4) 0.8047(6) 0.0418(19) Uani 1 1 d D . .
C5A C 0.3694(14) 0.7292(4) 0.7424(6) 0.052(2) Uani 1 1 d D . .
H5A H 0.4748 0.6862 0.7450 0.062 Uiso 1 1 calc R . .
C6A C 0.4232(13) 0.7866(4) 0.6755(6) 0.045(2) Uani 1 1 d D . .
H6A H 0.5580 0.7819 0.6284 0.054 Uiso 1 1 calc R . .
C7A C 0.0897(11) 0.6733(4) 0.8773(5) 0.0419(19) Uani 1 1 d D . .
C1B C 0.2208(12) 0.1184(4) 0.8278(6) 0.044(2) Uani 1 1 d D . .
C2B C 0.4236(15) 0.1106(5) 0.7608(7) 0.064(3) Uani 1 1 d D . .
H2B H 0.5167 0.0657 0.7581 0.076 Uiso 1 1 calc R . .
C3B C 0.4866(14) 0.1697(5) 0.6981(7) 0.060(3) Uani 1 1 d D . .
H3B H 0.6315 0.1651 0.6560 0.072 Uiso 1 1 calc R . .
C4B C 0.3495(14) 0.2346(5) 0.6940(7) 0.056(2) Uani 1 1 d D . .
C5B C 0.1432(14) 0.2385(4) 0.7616(7) 0.058(2) Uani 1 1 d D . .
H5B H 0.0443 0.2825 0.7625 0.070 Uiso 1 1 calc R . .
C6B C 0.0799(14) 0.1822(4) 0.8252(7) 0.065(3) Uani 1 1 d D . .
H6B H -0.0632 0.1870 0.8681 0.078 Uiso 1 1 calc R . .
C7B C 0.4200(14) 0.2944(5) 0.6262(7) 0.064(3) Uani 1 1 d D . .
C8D C 0.375(3) 0.5131(6) 0.9898(11) 0.041(5) Uani 0.497(10) 1 d PDU A 1
C9D C 0.569(3) 0.4911(5) 0.9153(10) 0.042(4) Uani 0.497(10) 1 d PDU A 1
H9D1 H 0.7167 0.5259 0.9177 0.050 Uiso 0.497(10) 1 calc PR A 1
H9D2 H 0.4903 0.4884 0.8421 0.050 Uiso 0.497(10) 1 calc PR A 1
C10D C 0.6548(19) 0.4154(5) 0.9553(10) 0.051(4) Uani 0.497(10) 1 d PDU A 1
H10D H 0.8077 0.4218 1.0072 0.061 Uiso 0.497(10) 1 calc PR A 1
C11D C 0.428(2) 0.3867(5) 1.0144(10) 0.036(3) Uani 0.497(10) 1 d PDU A 1
H11A H 0.4864 0.3483 1.0660 0.043 Uiso 0.497(10) 1 calc PR A 1
H11B H 0.2909 0.3660 0.9648 0.043 Uiso 0.497(10) 1 calc PR A 1
C12D C 0.331(3) 0.4547(5) 1.0702(10) 0.052(4) Uani 0.497(10) 1 d PDU A 1
H12A H 0.1449 0.4503 1.0840 0.063 Uiso 0.497(10) 1 calc PR A 1
H12B H 0.4336 0.4642 1.1376 0.063 Uiso 0.497(10) 1 calc PR A 1
C13D C 0.731(4) 0.3626(9) 0.8693(14) 0.107(8) Uani 0.497(10) 1 d PDU A 1
H13A H 0.8715 0.3844 0.8312 0.160 Uiso 0.497(10) 1 calc PR A 1
H13B H 0.5806 0.3535 0.8198 0.160 Uiso 0.497(10) 1 calc PR A 1
H13C H 0.7905 0.3161 0.9015 0.160 Uiso 0.497(10) 1 calc PR A 1
C8C C 0.141(2) 0.4569(4) 0.5485(10) 0.042(3) Uani 0.702(11) 1 d PDU B 2
C9C C 0.152(2) 0.5258(6) 0.4853(10) 0.076(4) Uani 0.702(11) 1 d PDU B 2
H9C1 H 0.1248 0.5149 0.4089 0.091 Uiso 0.702(11) 1 calc PR B 2
H9C2 H 0.3229 0.5501 0.4983 0.091 Uiso 0.702(11) 1 calc PR B 2
C10C C -0.064(2) 0.5747(4) 0.5213(8) 0.056(3) Uani 0.702(11) 1 d PDU B 2
H10C H -0.2290 0.5627 0.4789 0.068 Uiso 0.702(11) 1 calc PR B 2
C11C C -0.090(2) 0.5507(5) 0.6355(8) 0.070(4) Uani 0.702(11) 1 d PDU B 2
H11C H -0.2634 0.5634 0.6592 0.084 Uiso 0.702(11) 1 calc PR B 2
H11D H 0.0448 0.5743 0.6834 0.084 Uiso 0.702(11) 1 calc PR B 2
C12C C -0.052(3) 0.4673(5) 0.6327(10) 0.060(4) Uani 0.702(11) 1 d PDU B 2
H12C H 0.0192 0.4486 0.7020 0.072 Uiso 0.702(11) 1 calc PR B 2
H12D H -0.2177 0.4418 0.6131 0.072 Uiso 0.702(11) 1 calc PR B 2
C13C C -0.015(3) 0.6576(4) 0.5150(11) 0.083(5) Uani 0.702(11) 1 d PDU B 2
H13D H -0.0058 0.6721 0.4410 0.125 Uiso 0.702(11) 1 calc PR B 2
H13E H 0.1489 0.6697 0.5545 0.125 Uiso 0.702(11) 1 calc PR B 2
H13F H -0.1577 0.6842 0.5456 0.125 Uiso 0.702(11) 1 calc PR B 2
C8A C 0.372(3) 0.5119(5) 0.9489(12) 0.036(5) Uani 0.503(10) 1 d PDU A 3
C9A C 0.361(2) 0.4416(5) 1.0094(8) 0.026(3) Uani 0.503(10) 1 d PDU A 3
H9A1 H 0.1841 0.4327 1.0326 0.032 Uiso 0.503(10) 1 calc PR A 3
H9A2 H 0.4853 0.4424 1.0723 0.032 Uiso 0.503(10) 1 calc PR A 3
C10A C 0.4360(17) 0.3828(4) 0.9309(8) 0.033(3) Uani 0.503(10) 1 d PDU A 3
H10A H 0.2846 0.3744 0.8789 0.039 Uiso 0.503(10) 1 calc PR A 3
C11A C 0.650(2) 0.4207(5) 0.8740(10) 0.042(4) Uani 0.503(10) 1 d PDU A 3
H11E H 0.6666 0.3988 0.8033 0.050 Uiso 0.503(10) 1 calc PR A 3
H11F H 0.8190 0.4166 0.9154 0.050 Uiso 0.503(10) 1 calc PR A 3
C12A C 0.565(2) 0.5009(5) 0.8645(11) 0.038(4) Uani 0.503(10) 1 d PDU A 3
H12E H 0.7156 0.5342 0.8768 0.046 Uiso 0.503(10) 1 calc PR A 3
H12F H 0.4816 0.5109 0.7934 0.046 Uiso 0.503(10) 1 calc PR A 3
C13A C 0.519(2) 0.3091(5) 0.9789(11) 0.051(5) Uani 0.503(10) 1 d PDU A 3
H13G H 0.3743 0.2878 1.0151 0.076 Uiso 0.503(10) 1 calc PR A 3
H13H H 0.6681 0.3163 1.0297 0.076 Uiso 0.503(10) 1 calc PR A 3
H13I H 0.5671 0.2757 0.9228 0.076 Uiso 0.503(10) 1 calc PR A 3
C8B C 0.143(5) 0.4572(8) 0.5114(17) 0.052(9) Uani 0.298(11) 1 d PDU B 4
C9B C -0.021(5) 0.4798(8) 0.5971(17) 0.053(8) Uani 0.298(11) 1 d PDU B 4
H9B1 H 0.0413 0.4577 0.6654 0.063 Uiso 0.298(11) 1 calc PR B 4
H9B2 H -0.2048 0.4655 0.5809 0.063 Uiso 0.298(11) 1 calc PR B 4
C10B C 0.008(3) 0.5635(8) 0.5995(14) 0.056(7) Uani 0.298(11) 1 d PDU B 4
H10B H 0.1722 0.5775 0.6413 0.068 Uiso 0.298(11) 1 calc PR B 4
C11B C 0.031(6) 0.5823(11) 0.4830(18) 0.107(15) Uani 0.298(11) 1 d PDU B 4
H11G H -0.1435 0.5843 0.4453 0.128 Uiso 0.298(11) 1 calc PR B 4
H11H H 0.1170 0.6305 0.4755 0.128 Uiso 0.298(11) 1 calc PR B 4
C12B C 0.193(4) 0.5207(10) 0.4394(15) 0.036(6) Uani 0.298(11) 1 d PDU B 4
H12G H 0.1346 0.5092 0.3652 0.043 Uiso 0.298(11) 1 calc PR B 4
H12H H 0.3792 0.5339 0.4430 0.043 Uiso 0.298(11) 1 calc PR B 4
C13B C -0.223(3) 0.6025(9) 0.6436(16) 0.043(7) Uani 0.298(11) 1 d PDU B 4
H13J H -0.2356 0.5885 0.7177 0.065 Uiso 0.298(11) 1 calc PR B 4
H13K H -0.3829 0.5881 0.6027 0.065 Uiso 0.298(11) 1 calc PR B 4
H13L H -0.1998 0.6559 0.6388 0.065 Uiso 0.298(11) 1 calc PR B 4
N1A N 0.2854(11) 0.6270(3) 0.9091(5) 0.0513(18) Uani 1 1 d D A .
H1N H 0.4363 0.6356 0.8959 0.062 Uiso 1 1 d R . .
N2A N 0.2348(11) 0.5691(3) 0.9774(5) 0.0516(18) Uani 1 1 d D . .
N1B N 0.2251(12) 0.3420(3) 0.5949(5) 0.0560(19) Uani 1 1 d D B .
H2N H 0.0739 0.3407 0.6263 0.067 Uiso 1 1 d R . .
N2B N 0.2778(10) 0.3994(3) 0.5277(6) 0.059(2) Uani 1 1 d D . .
O1A O 0.3335(10) 0.9085(3) 0.6128(5) 0.0600(16) Uani 1 1 d . . .
H1A H 0.4607 0.8981 0.5775 0.072 Uiso 1 1 calc R . .
O1B O 0.1650(10) 0.0586(4) 0.8859(5) 0.0677(17) Uani 1 1 d . . .
H1B H 0.0452 0.0689 0.9251 0.081 Uiso 1 1 calc R . .
O2A O -0.1329(8) 0.6645(3) 0.9052(5) 0.0582(16) Uani 1 1 d D . .
O2B O 0.6429(10) 0.3037(4) 0.5982(5) 0.0645(17) Uani 1 1 d D . .

loop_
_atom_site_aniso_label
_atom_site_aniso_U_11
_atom_site_aniso_U_22
_atom_site_aniso_U_33
_atom_site_aniso_U_23
_atom_site_aniso_U_13
_atom_site_aniso_U_12
C1A 0.053(5) 0.065(6) 0.050(5) 0.006(5) 0.014(4) -0.003(5)
C2A 0.053(5) 0.056(6) 0.071(6) 0.023(5) 0.033(4) 0.013(4)
C3A 0.041(4) 0.062(6) 0.070(6) 0.022(5) 0.022(4) 0.011(4)
C4A 0.036(4) 0.038(5) 0.051(5) 0.013(4) 0.001(4) 0.000(4)
C5A 0.044(4) 0.052(6) 0.060(5) 0.022(5) 0.005(4) 0.021(4)
C6A 0.044(4) 0.049(5) 0.044(5) 0.014(4) 0.012(4) 0.011(4)
C7A 0.044(4) 0.040(5) 0.044(5) 0.015(4) 0.020(3) -0.011(4)
C1B 0.034(4) 0.035(5) 0.064(5) -0.002(4) -0.002(4) 0.002(4)
C2B 0.059(5) 0.061(6) 0.071(6) -0.012(5) 0.005(4) 0.024(4)
C3B 0.048(5) 0.061(6) 0.073(7) -0.019(5) 0.016(4) 0.006(4)
C4B 0.042(4) 0.057(6) 0.072(6) -0.020(5) 0.011(4) -0.003(4)
C5B 0.049(4) 0.038(5) 0.089(7) -0.018(5) 0.017(4) -0.001(4)
C6B 0.040(4) 0.064(7) 0.093(7) -0.020(6) 0.022(4) -0.002(5)
C7B 0.049(5) 0.052(6) 0.091(7) -0.031(5) -0.007(5) 0.007(5)
C8D 0.036(7) 0.060(9) 0.025(8) 0.015(6) -0.013(6) -0.012(6)
C9D 0.041(4) 0.041(4) 0.042(4) 0.0001(11) 0.0024(11) 0.0002(11)
C10D 0.054(7) 0.059(7) 0.042(7) -0.006(6) 0.017(6) 0.011(6)
C11D 0.034(5) 0.039(7) 0.037(7) 0.003(5) 0.018(5) 0.002(5)
C12D 0.060(7) 0.041(7) 0.056(8) 0.000(6) 0.006(6) -0.011(5)
C13D 0.104(11) 0.112(11) 0.108(11) -0.009(9) 0.032(8) -0.001(8)
C8C 0.042(3) 0.042(3) 0.042(3) -0.0002(11) 0.0024(11) -0.0004(11)
C9C 0.071(7) 0.080(8) 0.078(8) 0.003(6) 0.025(6) -0.013(5)
C10C 0.059(6) 0.052(6) 0.058(7) 0.010(5) 0.000(5) 0.010(5)
C11C 0.070(4) 0.070(4) 0.070(4) 0.0003(11) 0.0048(11) 0.0000(11)
C12C 0.060(4) 0.060(4) 0.060(4) -0.0003(11) 0.0044(11) 0.0002(11)
C13C 0.095(8) 0.063(7) 0.093(8) -0.001(6) 0.018(6) 0.009(6)
C8A 0.036(7) 0.036(7) 0.035(9) 0.013(5) -0.006(6) -0.011(5)
C9A 0.027(3) 0.026(3) 0.026(3) 0.0002(11) 0.0024(11) 0.0002(11)
C10A 0.035(6) 0.036(6) 0.026(6) -0.007(5) -0.006(5) 0.009(5)
C11A 0.034(6) 0.056(7) 0.037(7) -0.006(5) 0.012(5) 0.001(5)
C12A 0.037(6) 0.037(6) 0.043(7) 0.008(5) 0.011(5) 0.001(5)
C13A 0.046(7) 0.050(8) 0.054(8) 0.001(6) -0.009(6) -0.004(6)
C8B 0.052(9) 0.053(9) 0.052(9) 0.0000(11) 0.0034(12) -0.0001(11)
C9B 0.059(11) 0.051(11) 0.046(11) 0.011(8) -0.013(9) 0.008(8)
C10B 0.056(10) 0.052(10) 0.064(11) 0.004(9) 0.022(9) 0.001(8)
C11B 0.107(15) 0.107(15) 0.107(15) 0.0001(11) 0.0071(15) 0.0000(11)
C12B 0.036(6) 0.036(6) 0.036(6) 0.0003(11) 0.0027(11) 0.0001(11)
C13B 0.045(9) 0.037(10) 0.051(10) -0.016(7) 0.023(7) 0.007(7)
N1A 0.042(4) 0.049(4) 0.063(4) 0.016(4) 0.007(3) 0.003(3)
N2A 0.045(3) 0.050(5) 0.059(4) 0.027(4) 0.002(3) -0.006(3)
N1B 0.042(4) 0.040(4) 0.088(5) 0.002(4) 0.023(4) 0.002(3)
N2B 0.035(3) 0.039(4) 0.103(6) 0.003(4) 0.010(4) -0.003(3)
O1A 0.054(3) 0.049(4) 0.080(4) 0.018(3) 0.025(3) 0.010(3)
O1B 0.057(3) 0.065(4) 0.082(4) -0.010(4) 0.021(3) 0.012(3)
O2A 0.030(3) 0.059(4) 0.087(4) 0.008(3) 0.011(3) 0.000(3)
O2B 0.044(3) 0.071(4) 0.080(4) 0.013(3) 0.017(3) 0.002(3)

loop_
_atom_type_symbol
_atom_type_description
_atom_type_scat_dispersion_real
_atom_type_scat_dispersion_imag
_atom_type_scat_source
C C 0.0033 0.0016 'International Tables Vol C Tables 4.2.6.8 and 6.1.1.4'
H H 0.0000 0.0000 'International Tables Vol C Tables 4.2.6.8 and 6.1.1.4'
N N 0.0061 0.0033 'International Tables Vol C Tables 4.2.6.8 and 6.1.1.4'
O O 0.0106 0.0060 'International Tables Vol C Tables 4.2.6.8 and 6.1.1.4'

loop_
_geom_angle_atom_site_label_1
_geom_angle_atom_site_label_2
_geom_angle_atom_site_label_3
_geom_angle
_geom_angle_publ_flag
C6A C1A O1A 121.0(6) no
C6A C1A C2A 120.4(7) no
O1A C1A C2A 118.5(7) no
C3A C2A C1A 119.1(7) no
C3A C2A H2A 120.4 no
C1A C2A H2A 120.4 no
C2A C3A C4A 120.8(7) no
C2A C3A H3A 119.6 no
C4A C3A H3A 119.6 no
C5A C4A C3A 120.0(7) no
C5A C4A C7A 122.6(6) no
C3A C4A C7A 117.4(6) no
C4A C5A C6A 119.7(7) no
C4A C5A H5A 120.2 no
C6A C5A H5A 120.2 no
C1A C6A C5A 119.9(6) no
C1A C6A H6A 120.1 no
C5A C6A H6A 120.1 no
O2A C7A N1A 121.5(6) no
O2A C7A C4A 123.4(6) no
N1A C7A C4A 115.1(5) no
O1B C1B C6B 124.2(6) no
O1B C1B C2B 116.3(7) no
C6B C1B C2B 119.2(8) no
C3B C2B C1B 118.9(8) no
C3B C2B H2B 120.5 no
C1B C2B H2B 120.5 no
C4B C3B C2B 123.1(8) no
C4B C3B H3B 118.4 no
C2B C3B H3B 118.4 no
C3B C4B C5B 115.3(8) no
C3B C4B C7B 121.2(7) no
C5B C4B C7B 123.5(7) no
C6B C5B C4B 123.0(8) no
C6B C5B H5B 118.5 no
C4B C5B H5B 118.5 no
C5B C6B C1B 120.4(7) no
C5B C6B H6B 119.8 no
C1B C6B H6B 119.8 no
O2B C7B N1B 120.8(8) no
O2B C7B C4B 123.2(7) no
N1B C7B C4B 116.1(7) no
N2A C8D C9D 123.3(9) no
N2A C8D C12D 123.4(10) no
C9D C8D C12D 112.4(6) no
C8D C9D C10D 103.1(6) no
C8D C9D H9D1 111.1 no
C10D C9D H9D1 111.1 no
C8D C9D H9D2 111.1 no
C10D C9D H9D2 111.1 no
H9D1 C9D H9D2 109.1 no
C11D C10D C9D 104.9(7) no
C11D C10D C13D 112.3(9) no
C9D C10D C13D 114.4(10) no
C11D C10D H10D 108.3 no
C9D C10D H10D 108.3 no
C13D C10D H10D 108.3 no
C10D C11D C12D 103.7(7) no
C10D C11D H11A 111.0 no
C12D C11D H11A 111.0 no
C10D C11D H11B 111.0 no
C12D C11D H11B 111.0 no
H11A C11D H11B 109.0 no
C8D C12D C11D 100.9(7) no
C8D C12D H12A 111.6 no
C11D C12D H12A 111.6 no
C8D C12D H12B 111.6 no
C11D C12D H12B 111.6 no
H12A C12D H12B 109.4 no
C10D C13D H13A 109.5 no
C10D C13D H13B 109.5 no
H13A C13D H13B 109.5 no
C10D C13D H13C 109.5 no
H13A C13D H13C 109.5 no
H13B C13D H13C 109.5 no
N2B C8C C9C 121.7(8) no
N2B C8C C12C 129.4(8) no
C9C C8C C12C 108.9(6) no
C8C C9C C10C 105.9(6) no
C8C C9C H9C1 110.6 no
C10C C9C H9C1 110.6 no
C8C C9C H9C2 110.6 no
C10C C9C H9C2 110.6 no
H9C1 C9C H9C2 108.7 no
C9C C10C C11C 103.3(7) no
C9C C10C C13C 115.7(8) no
C11C C10C C13C 110.8(8) no
C9C C10C H10C 108.9 no
C11C C10C H10C 108.9 no
C13C C10C H10C 108.9 no
C10C C11C C12C 104.0(7) no
C10C C11C H11C 111.0 no
C12C C11C H11C 111.0 no
C10C C11C H11D 111.0 no
C12C C11C H11D 111.0 no
H11C C11C H11D 109.0 no
C8C C12C C11C 103.3(6) no
C8C C12C H12C 111.1 no
C11C C12C H12C 111.1 no
C8C C12C H12D 111.1 no
C11C C12C H12D 111.1 no
H12C C12C H12D 109.1 no
C10C C13C H13D 109.5 no
C10C C13C H13E 109.5 no
H13D C13C H13E 109.5 no
C10C C13C H13F 109.5 no
H13D C13C H13F 109.5 no
H13E C13C H13F 109.5 no
N2A C8A C9A 119.7(9) no
N2A C8A C12A 133.0(9) no
C9A C8A C12A 107.2(6) no
C8A C9A C10A 104.1(7) no
C8A C9A H9A1 110.9 no
C10A C9A H9A1 110.9 no
C8A C9A H9A2 110.9 no
C10A C9A H9A2 110.9 no
H9A1 C9A H9A2 109.0 no
C13A C10A C11A 113.3(8) no
C13A C10A C9A 115.5(8) no
C11A C10A C9A 102.4(7) no
C13A C10A H10A 108.4 no
C11A C10A H10A 108.4 no
C9A C10A H10A 108.4 no
C10A C11A C12A 104.8(6) no
C10A C11A H11E 110.8 no
C12A C11A H11E 110.8 no
C10A C11A H11F 110.8 no
C12A C11A H11F 110.8 no
H11E C11A H11F 108.9 no
C8A C12A C11A 105.6(6) no
C8A C12A H12E 110.6 no
C11A C12A H12E 110.6 no
C8A C12A H12F 110.6 no
C11A C12A H12F 110.6 no
H12E C12A H12F 108.8 no
C10A C13A H13G 109.5 no
C10A C13A H13H 109.5 no
H13G C13A H13H 109.5 no
C10A C13A H13I 109.5 no
H13G C13A H13I 109.5 no
H13H C13A H13I 109.5 no
N2B C8B C9B 116.4(14) no
N2B C8B C12B 128.3(17) no
C9B C8B C12B 111.2(8) no
C8B C9B C10B 103.3(9) no
C8B C9B H9B1 111.1 no
C10B C9B H9B1 111.1 no
C8B C9B H9B2 111.1 no
C10B C9B H9B2 111.1 no
H9B1 C9B H9B2 109.1 no
C13B C10B C11B 111.2(11) no
C13B C10B C9B 112.8(11) no
C11B C10B C9B 102.5(10) no
C13B C10B H10B 110.0 no
C11B C10B H10B 110.0 no
C9B C10B H10B 110.0 no
C12B C11B C10B 105.4(9) no
C12B C11B H11G 110.7 no
C10B C11B H11G 110.7 no
C12B C11B H11H 110.7 no
C10B C11B H11H 110.7 no
H11G C11B H11H 108.8 no
C8B C12B C11B 102.9(8) no
C8B C12B H12G 111.2 no
C11B C12B H12G 111.2 no
C8B C12B H12H 111.2 no
C11B C12B H12H 111.2 no
H12G C12B H12H 109.1 no
C10B C13B H13J 109.5 no
C10B C13B H13K 109.5 no
H13J C13B H13K 109.5 no
C10B C13B H13L 109.5 no
H13J C13B H13L 109.5 no
H13K C13B H13L 109.5 no
C7A N1A N2A 119.1(5) no
C7A N1A H1N 121.2 no
N2A N1A H1N 119.2 no
C8D N2A C8A 23.1(10) no
C8D N2A N1A 124.1(8) no
C8A N2A N1A 107.4(7) no
C7B N1B N2B 119.0(6) no
C7B N1B H2N 119.9 no
N2B N1B H2N 120.2 no
C8B N2B C8C 21.1(11) no
C8B N2B N1B 126.5(11) no
C8C N2B N1B 110.5(7) no
C1A O1A H1A 109.5 no
C1B O1B H1B 109.5 no

loop_
_geom_bond_atom_site_label_1
_geom_bond_atom_site_label_2
_geom_bond_distance
_geom_bond_publ_flag
C1A C6A 1.369(8) no
C1A O1A 1.375(9) no
C1A C2A 1.379(8) no
C2A C3A 1.367(8) no
C2A H2A 0.9500 no
C3A C4A 1.376(8) no
C3A H3A 0.9500 no
C4A C5A 1.364(8) no
C4A C7A 1.510(9) no
C5A C6A 1.385(8) no
C5A H5A 0.9500 no
C6A H6A 0.9500 no
C7A O2A 1.235(6) no
C7A N1A 1.356(8) no
C1B O1B 1.354(9) no
C1B C6B 1.367(9) no
C1B C2B 1.399(9) no
C2B C3B 1.388(9) no
C2B H2B 0.9500 no
C3B C4B 1.374(9) no
C3B H3B 0.9500 no
C4B C5B 1.411(9) no
C4B C7B 1.448(12) no
C5B C6B 1.357(9) no
C5B H5B 0.9500 no
C6B H6B 0.9500 no
C7B O2B 1.237(8) no
C7B N1B 1.365(8) no
C8D N2A 1.250(7) no
C8D C9D 1.478(7) no
C8D C12D 1.499(8) no
C9D C10D 1.522(7) no
C9D H9D1 0.9900 no
C9D H9D2 0.9900 no
C10D C11D 1.521(7) no
C10D C13D 1.524(9) no
C10D H10D 1.0000 no
C11D C12D 1.527(7) no
C11D H11A 0.9900 no
C11D H11B 0.9900 no
C12D H12A 0.9900 no
C12D H12B 0.9900 no
C13D H13A 0.9800 no
C13D H13B 0.9800 no
C13D H13C 0.9800 no
C8C N2B 1.297(6) no
C8C C9C 1.490(9) no
C8C C12C 1.519(9) no
C9C C10C 1.521(9) no
C9C H9C1 0.9900 no
C9C H9C2 0.9900 no
C10C C11C 1.526(9) no
C10C C13C 1.531(9) no
C10C H10C 1.0000 no
C11C C12C 1.530(9) no
C11C H11C 0.9900 no
C11C H11D 0.9900 no
C12C H12C 0.9900 no
C12C H12D 0.9900 no
C13C H13D 0.9800 no
C13C H13E 0.9800 no
C13C H13F 0.9800 no
C8A N2A 1.319(7) no
C8A C9A 1.494(9) no
C8A C12A 1.524(10) no
C9A C10A 1.528(9) no
C9A H9A1 0.9900 no
C9A H9A2 0.9900 no
C10A C13A 1.521(9) no
C10A C11A 1.523(9) no
C10A H10A 1.0000 no
C11A C12A 1.525(9) no
C11A H11E 0.9900 no
C11A H11F 0.9900 no
C12A H12E 0.9900 no
C12A H12F 0.9900 no
C13A H13G 0.9800 no
C13A H13H 0.9800 no
C13A H13I 0.9800 no
C8B N2B 1.269(8) no
C8B C9B 1.480(10) no
C8B C12B 1.505(11) no
C9B C10B 1.529(10) no
C9B H9B1 0.9900 no
C9B H9B2 0.9900 no
C10B C13B 1.526(10) no
C10B C11B 1.528(10) no
C10B H10B 1.0000 no
C11B C12B 1.523(10) no
C11B H11G 0.9900 no
C11B H11H 0.9900 no
C12B H12G 0.9900 no
C12B H12H 0.9900 no
C13B H13J 0.9800 no
C13B H13K 0.9800 no
C13B H13L 0.9800 no
N1A N2A 1.398(7) no
N1A H1N 0.8223 no
N1B N2B 1.386(7) no
N1B H2N 0.8987 no
O1A H1A 0.8400 no
O1B H1B 0.8400 no

loop_
_geom_torsion_atom_site_label_1
_geom_torsion_atom_site_label_2
_geom_torsion_atom_site_label_3
_geom_torsion_atom_site_label_4
_geom_torsion
_geom_torsion_publ_flag
C6A C1A C2A C3A 2.7(12) no
O1A C1A C2A C3A 179.1(7) no
C1A C2A C3A C4A -0.5(13) no
C2A C3A C4A C5A 0.3(13) no
C2A C3A C4A C7A 179.8(7) no
C3A C4A C5A C6A -2.2(12) no
C7A C4A C5A C6A 178.3(7) no
O1A C1A C6A C5A 179.1(7) no
C2A C1A C6A C5A -4.6(13) no
C4A C5A C6A C1A 4.4(12) no
C5A C4A C7A O2A -153.8(8) no
C3A C4A C7A O2A 26.6(12) no
C5A C4A C7A N1A 25.1(11) no
C3A C4A C7A N1A -154.4(7) no
O1B C1B C2B C3B 178.9(7) no
C6B C1B C2B C3B 4.0(12) no
C1B C2B C3B C4B -3.9(13) no
C2B C3B C4B C5B 2.3(13) no
C2B C3B C4B C7B -179.1(8) no
C3B C4B C5B C6B -1.1(12) no
C7B C4B C5B C6B -179.6(9) no
C4B C5B C6B C1B 1.4(13) no
O1B C1B C6B C5B -177.4(7) no
C2B C1B C6B C5B -2.9(12) no
C3B C4B C7B O2B -26.2(13) no
C5B C4B C7B O2B 152.2(9) no
C3B C4B C7B N1B 154.7(8) no
C5B C4B C7B N1B -26.8(12) no
N2A C8D C9D C10D -171.7(15) no
C12D C8D C9D C10D -1.8(17) no
C8D C9D C10D C11D 24.6(14) no
C8D C9D C10D C13D 148.1(13) no
C9D C10D C11D C12D -38.3(12) no
C13D C10D C11D C12D -163.2(12) no
N2A C8D C12D C11D 148.7(16) no
C9D C8D C12D C11D -21.2(17) no
C10D C11D C12D C8D 35.4(14) no
N2B C8C C9C C10C 170.9(11) no
C12C C8C C9C C10C -7.9(14) no
C8C C9C C10C C11C 28.5(12) no
C8C C9C C10C C13C 149.8(10) no
C9C C10C C11C C12C -38.4(11) no
C13C C10C C11C C12C -162.9(10) no
N2B C8C C12C C11C 165.5(13) no
C9C C8C C12C C11C -15.8(14) no
C10C C11C C12C C8C 33.3(13) no
N2A C8A C9A C10A 156.2(14) no
C12A C8A C9A C10A -26.6(15) no
C8A C9A C10A C13A 162.7(11) no
C8A C9A C10A C11A 39.1(12) no
C13A C10A C11A C12A -162.0(11) no
C9A C10A C11A C12A -36.8(12) no
N2A C8A C12A C11A -179.7(18) no
C9A C8A C12A C11A 3.6(17) no
C10A C11A C12A C8A 20.8(15) no
N2B C8B C9B C10B 140(2) no
C12B C8B C9B C10B -20(3) no
C8B C9B C10B C13B 154.4(17) no
C8B C9B C10B C11B 35(2) no
C13B C10B C11B C12B -159(2) no
C9B C10B C11B C12B -38(2) no
N2B C8B C12B C11B -160(3) no
C9B C8B C12B C11B -4(3) no
C10B C11B C12B C8B 26(3) no
O2A C7A N1A N2A -1.7(11) no
C4A C7A N1A N2A 179.3(6) no
C9D C8D N2A C8A 31(2) no
C12D C8D N2A C8A -138(5) no
C9D C8D N2A N1A -17(2) no
C12D C8D N2A N1A 174.4(11) no
C9A C8A N2A C8D 39(3) no
C12A C8A N2A C8D -137(5) no
C9A C8A N2A N1A 178.8(12) no
C12A C8A N2A N1A 2(2) no
C7A N1A N2A C8D 160.4(12) no
C7A N1A N2A C8A 142.7(11) no
O2B C7B N1B N2B 2.6(12) no
C4B C7B N1B N2B -178.3(7) no
C9B C8B N2B C8C -20(3) no
C12B C8B N2B C8C 135(6) no
C9B C8B N2B N1B 25(3) no
C12B C8B N2B N1B 179.9(18) no
C9C C8C N2B C8B -35(4) no
C12C C8C N2B C8B 144(5) no
C9C C8C N2B N1B -177.7(10) no
C12C C8C N2B N1B 0.8(16) no
C7B N1B N2B C8B -162.0(16) no
C7B N1B N2B C8C -146.3(9) no

loop_
_reflns_scale_group_code
_reflns_scale_meas_F
1 1.0
